data_4129782
loop_
_publ_author_name
'Mo, Fanyang'
'Lim, Hee Nam'
'Dong, Guangbin'

_publ_section_title
;
 Bifunctional Ligand-Assisted Catalytic Ketone \a-Alkenylation with
 Internal Alkynes: Controlled Synthesis of Enones and Mechanistic Studies.
;
_journal_issue 49
_journal_name_full 'Journal of the American Chemical Society'
_journal_page_first 15518
_journal_page_last 15527
_journal_paper_doi 10.1021/jacs.5b10466
_journal_volume 137
_journal_year 2015
_chemical_formula_moiety 'C26 H24 N4 O4'
_chemical_formula_sum 'C26 H24 N4 O4'
_chemical_formula_weight 456.49
_space_group_crystal_system monoclinic
_space_group_IT_number 14
_space_group_name_Hall '-P 2yn'
_space_group_name_H-M_alt 'P 1 21/n 1'
_atom_sites_solution_hydrogens mixed
_audit_creation_method SHELXL-2014/7
_cell_angle_alpha 90
_cell_angle_beta 100.065(4)
_cell_angle_gamma 90
_cell_formula_units_Z 4
_cell_length_a 13.426(2)
_cell_length_b 10.852(2)
_cell_length_c 15.863(3)
_cell_measurement_reflns_used 24079
_cell_measurement_temperature 153(2)
_cell_measurement_theta_max 27.5
_cell_measurement_theta_min 3.0
_cell_volume 2275.7(7)
_computing_cell_refinement 'CrystalClear (Rigaku Inc., 2008)'
_computing_data_collection 'CrystalClear (Rigaku Inc., 2008)'
_computing_data_reduction 'CrystalClear (Rigaku Inc., 2008)'
_computing_molecular_graphics 'XP SHELXTL/PC, Siemens Analytical'
_computing_structure_refinement 'XL SHELXTL/PC, Siemens Analytical'
_computing_structure_solution
;

SIR97 - Altomare A., Burla M.C., Camalli M., Cascarano G.L., Giacovazzo C., 
Guagliardi A., Moliterni A.G.G., Polidori G.,Spagna R.
;
_diffrn_ambient_temperature 153(2)
_diffrn_measured_fraction_theta_full 0.998
_diffrn_measured_fraction_theta_max 0.997
_diffrn_measurement_device_type 'Rigaku SCX-Mini with Mercury 2+ CCD'
_diffrn_measurement_method \w-scans
_diffrn_radiation_type MoK\a
_diffrn_radiation_wavelength 0.71075
_diffrn_reflns_av_R_equivalents 0.1070
_diffrn_reflns_av_unetI/netI 0.0849
_diffrn_reflns_Laue_measured_fraction_full 0.998
_diffrn_reflns_Laue_measured_fraction_max 0.997
_diffrn_reflns_limit_h_max 17
_diffrn_reflns_limit_h_min -17
_diffrn_reflns_limit_k_max 14
_diffrn_reflns_limit_k_min -14
_diffrn_reflns_limit_l_max 20
_diffrn_reflns_limit_l_min -20
_diffrn_reflns_number 23385
_diffrn_reflns_point_group_measured_fraction_full 0.998
_diffrn_reflns_point_group_measured_fraction_max 0.997
_diffrn_reflns_theta_full 25.242
_diffrn_reflns_theta_max 27.483
_diffrn_reflns_theta_min 3.082
_diffrn_source 'sealed tube'
_exptl_absorpt_coefficient_mu 0.092
_exptl_absorpt_correction_T_max 1.00
_exptl_absorpt_correction_T_min 0.710
_exptl_absorpt_correction_type multi-scan
_exptl_absorpt_process_details
;
Abscor. T. Higashi (2001). The Rigaku Corporation, Tokyo, Japan.
;
_exptl_crystal_colour orange
_exptl_crystal_density_diffrn 1.332
_exptl_crystal_description prisms
_exptl_crystal_F_000 960
_exptl_crystal_size_max 0.280
_exptl_crystal_size_mid 0.220
_exptl_crystal_size_min 0.100
_refine_diff_density_max 0.228
_refine_diff_density_min -0.306
_refine_diff_density_rms 0.058
_refine_ls_extinction_method none
_refine_ls_goodness_of_fit_ref 1.108
_refine_ls_hydrogen_treatment mixed
_refine_ls_matrix_type full
_refine_ls_number_parameters 325
_refine_ls_number_reflns 5205
_refine_ls_number_restraints 27
_refine_ls_restrained_S_all 1.113
_refine_ls_R_factor_all 0.0891
_refine_ls_R_factor_gt 0.0604
_refine_ls_shift/su_max 0.016
_refine_ls_shift/su_mean 0.000
_refine_ls_structure_factor_coef Fsqd
_refine_ls_weighting_details 'w=1/[\s^2^(Fo^2^)+(0.0497P)^2^+0.5027P] where P=(Fo^2^+2Fc^2^)/3'
_refine_ls_weighting_scheme calc
_refine_ls_wR_factor_gt 0.1357
_refine_ls_wR_factor_ref 0.1504
_reflns_Friedel_coverage 0.000
_reflns_number_gt 3736
_reflns_number_total 5205
_reflns_threshold_expression 'I > 2\s(I)'
_cod_data_source_file ja5b10466_si_021.cif
_cod_data_source_block shelx
_cod_original_sg_symbol_H-M 'P 21/n'
_cod_database_code 4129782
_shelx_shelxl_version_number 2014/7
_shelx_space_group_comment
;
The symmetry employed for this shelxl refinement is uniquely defined
by the following loop, which should always be used as a source of
symmetry information in preference to the above space-group names.
They are only intended as comments.
;
_shelx_estimated_absorpt_t_min 0.975
_shelx_estimated_absorpt_t_max 0.991

loop_
_space_group_symop_operation_xyz
'x, y, z'
'-x+1/2, y+1/2, -z+1/2'
'-x, -y, -z'
'x-1/2, -y-1/2, z-1/2'

loop_
_atom_site_label
_atom_site_type_symbol
_atom_site_fract_x
_atom_site_fract_y
_atom_site_fract_z
_atom_site_U_iso_or_equiv
_atom_site_adp_type
_atom_site_occupancy
_atom_site_site_symmetry_order
_atom_site_calc_flag
_atom_site_refinement_flags_posn
_atom_site_refinement_flags_adp
_atom_site_refinement_flags_occupancy
_atom_site_disorder_assembly
_atom_site_disorder_group
C1 C 0.57015(13) 0.15132(16) 0.46627(12) 0.0247(4) Uani 1 1 d . . . . .
C2 C 0.51026(13) 0.22755(16) 0.51116(11) 0.0246(4) Uani 1 1 d . . . . .
C3 C 0.46034(14) 0.33060(17) 0.47282(13) 0.0283(4) Uani 1 1 d . . . . .
H3 H 0.4235 0.3829 0.5043 0.034 Uiso 1 1 calc R U . . .
C4 C 0.46489(14) 0.35597(17) 0.38905(12) 0.0281(4) Uani 1 1 d . . . . .
C5 C 0.51823(15) 0.27963(18) 0.34068(13) 0.0300(4) Uani 1 1 d . . . . .
H5 H 0.5180 0.2968 0.2819 0.036 Uiso 1 1 calc R U . . .
C6 C 0.57048(14) 0.18039(17) 0.37915(12) 0.0286(4) Uani 1 1 d . . . . .
H6 H 0.6077 0.1299 0.3468 0.034 Uiso 1 1 calc R U . . .
C7 C 0.75261(13) -0.08079(16) 0.51175(11) 0.0235(4) Uani 1 1 d . . . . .
C8 C 0.74837(15) -0.11553(18) 0.60321(12) 0.0302(4) Uani 1 1 d D . . . .
H8A H 0.6856 -0.1617 0.6067 0.036 Uiso 1 1 calc R U . A 1
H8B H 0.7510 -0.0412 0.6397 0.036 Uiso 1 1 calc R U . A 1
C9 C 0.8427(2) -0.1973(3) 0.63120(17) 0.0291(6) Uani 0.7 1 d D U P B 1
H9 H 0.9017 -0.1435 0.6542 0.035 Uiso 0.7 1 calc R U P B 1
C10 C 0.8611(8) -0.2576(7) 0.5471(7) 0.0295(12) Uani 0.7 1 d D U P B 1
H10A H 0.9324 -0.2836 0.5511 0.035 Uiso 0.7 1 calc R U P B 1
H10B H 0.8164 -0.3297 0.5318 0.035 Uiso 0.7 1 calc R U P B 1
C26 C 0.82651(18) -0.2905(2) 0.70017(14) 0.0411(5) Uani 1 1 d D . . . .
H26D H 0.8519 -0.3732 0.7003 0.062 Uiso 0.3 1 d R U P B .
H26E H 0.8793 -0.2367 0.7272 0.062 Uiso 0.3 1 d R U P . .
H26F H 0.7710 -0.2879 0.7309 0.062 Uiso 0.3 1 d R U P . .
H26A H 0.8160 -0.2481 0.7510 0.062 Uiso 0.7 1 d R U P . .
H26B H 0.7681 -0.3395 0.6787 0.062 Uiso 0.7 1 d R U P . .
H26C H 0.8847 -0.3429 0.7135 0.062 Uiso 0.7 1 d R U P . .
C9A C 0.7883(4) -0.2536(5) 0.6064(4) 0.0277(14) Uani 0.3 1 d D U P B 2
H9A H 0.7351 -0.3115 0.5777 0.033 Uiso 0.3 1 calc R U P B 2
C10A C 0.8727(19) -0.237(2) 0.5544(18) 0.0295(12) Uani 0.3 1 d . U P B 2
H10C H 0.9333 -0.2013 0.5907 0.035 Uiso 0.3 1 calc R U P B 2
H10D H 0.8913 -0.3174 0.5323 0.035 Uiso 0.3 1 calc R U P B 2
C11 C 0.83442(14) -0.15190(17) 0.48184(12) 0.0263(4) Uani 1 1 d . . . . .
C12 C 0.88203(14) -0.12630(16) 0.41548(12) 0.0262(4) Uani 1 1 d . . . . .
C13 C 0.85696(15) -0.01910(17) 0.35442(13) 0.0306(4) Uani 1 1 d . . . . .
H13A H 0.9207 0.0193 0.3442 0.037 Uiso 1 1 calc R U . . .
H13B H 0.8190 0.0436 0.3813 0.037 Uiso 1 1 calc R U . . .
C14 C 0.79418(15) -0.05744(17) 0.26853(13) 0.0292(4) Uani 1 1 d . . . . .
C15 C 0.71447(16) -0.13997(19) 0.26499(14) 0.0365(5) Uani 1 1 d . . . . .
H15 H 0.6985 -0.1726 0.3166 0.044 Uiso 1 1 calc R U . . .
C16 C 0.65768(18) -0.1755(2) 0.18692(14) 0.0445(6) Uani 1 1 d . . . . .
H16 H 0.6032 -0.2318 0.1857 0.053 Uiso 1 1 calc R U . . .
C17 C 0.6801(2) -0.1294(2) 0.11110(15) 0.0490(6) Uani 1 1 d . . . . .
H17 H 0.6416 -0.1543 0.0577 0.059 Uiso 1 1 calc R U . . .
C18 C 0.7589(2) -0.0469(2) 0.11385(15) 0.0504(7) Uani 1 1 d . . . . .
H18 H 0.7745 -0.0147 0.0621 0.061 Uiso 1 1 calc R U . . .
C19 C 0.81564(17) -0.0106(2) 0.19206(14) 0.0400(5) Uani 1 1 d . . . . .
H19 H 0.8694 0.0466 0.1931 0.048 Uiso 1 1 calc R U . . .
C20 C 0.96601(14) -0.20781(17) 0.39738(12) 0.0263(4) Uani 1 1 d . . . . .
C21 C 1.06447(14) -0.16307(18) 0.40563(13) 0.0323(5) Uani 1 1 d . . . . .
H21 H 1.0787 -0.0807 0.4242 0.039 Uiso 1 1 calc R U . . .
C22 C 1.14225(16) -0.2372(2) 0.38713(14) 0.0382(5) Uani 1 1 d . . . . .
H22 H 1.2090 -0.2054 0.3933 0.046 Uiso 1 1 calc R U . . .
C23 C 1.12268(16) -0.3572(2) 0.35981(14) 0.0396(5) Uani 1 1 d . . . . .
H23 H 1.1758 -0.4077 0.3467 0.048 Uiso 1 1 calc R U . . .
C24 C 1.02530(16) -0.4034(2) 0.35162(15) 0.0415(5) Uani 1 1 d . . . . .
H24 H 1.0116 -0.4859 0.3331 0.050 Uiso 1 1 calc R U . . .
C25 C 0.94741(16) -0.32953(18) 0.37044(14) 0.0355(5) Uani 1 1 d . . . . .
H25 H 0.8809 -0.3622 0.3649 0.043 Uiso 1 1 calc R U . . .
N1 N 0.62564(12) 0.05584(14) 0.50504(11) 0.0254(4) Uani 1 1 d . . . . .
N2 N 0.69534(11) -0.00285(14) 0.46376(10) 0.0264(4) Uani 1 1 d . . . . .
N3 N 0.49981(12) 0.20314(15) 0.59920(10) 0.0300(4) Uani 1 1 d . . . . .
N4 N 0.41219(13) 0.46454(15) 0.34926(12) 0.0352(4) Uani 1 1 d . . . . .
O1 O 0.53378(11) 0.10568(13) 0.63355(9) 0.0374(4) Uani 1 1 d . . . . .
O2 O 0.45583(12) 0.27926(13) 0.63714(10) 0.0441(4) Uani 1 1 d . . . . .
O3 O 0.36690(11) 0.53118(13) 0.39360(11) 0.0444(4) Uani 1 1 d . . . . .
O4 O 0.41450(13) 0.48436(14) 0.27315(10) 0.0498(4) Uani 1 1 d . . . . .
H1N H 0.6193(16) 0.039(2) 0.5587(14) 0.038(6) Uiso 1 1 d . . . . .

loop_
_atom_site_aniso_label
_atom_site_aniso_U_11
_atom_site_aniso_U_22
_atom_site_aniso_U_33
_atom_site_aniso_U_23
_atom_site_aniso_U_13
_atom_site_aniso_U_12
C1 0.0220(9) 0.0215(9) 0.0285(10) -0.0035(8) -0.0011(8) -0.0020(8)
C2 0.0231(9) 0.0248(9) 0.0253(10) -0.0033(8) 0.0024(7) -0.0012(8)
C3 0.0238(9) 0.0247(10) 0.0353(11) -0.0071(8) 0.0026(8) -0.0011(8)
C4 0.0257(10) 0.0212(9) 0.0348(11) 0.0029(8) -0.0015(8) -0.0005(8)
C5 0.0317(10) 0.0301(10) 0.0270(10) 0.0018(8) 0.0015(8) -0.0033(9)
C6 0.0316(10) 0.0263(10) 0.0282(10) -0.0014(8) 0.0060(8) 0.0008(8)
C7 0.0229(9) 0.0212(9) 0.0255(10) -0.0024(7) 0.0021(7) -0.0020(7)
C8 0.0341(11) 0.0303(10) 0.0266(10) 0.0017(8) 0.0059(8) 0.0066(9)
C9 0.0298(15) 0.0293(15) 0.0283(15) -0.0010(12) 0.0051(12) 0.0042(13)
C10 0.036(3) 0.023(3) 0.029(2) 0.000(2) 0.0041(18) 0.0042(18)
C26 0.0480(13) 0.0418(13) 0.0323(11) 0.0085(9) 0.0041(10) 0.0098(11)
C9A 0.021(3) 0.027(3) 0.033(3) -0.001(3) -0.001(3) -0.003(3)
C10A 0.036(3) 0.023(3) 0.029(2) 0.000(2) 0.0041(18) 0.0042(18)
C11 0.0254(10) 0.0249(10) 0.0279(10) -0.0009(8) 0.0032(8) 0.0012(8)
C12 0.0261(10) 0.0223(9) 0.0297(10) -0.0026(8) 0.0041(8) -0.0023(8)
C13 0.0324(10) 0.0219(9) 0.0391(11) 0.0028(8) 0.0110(9) -0.0015(8)
C14 0.0318(10) 0.0231(9) 0.0350(11) 0.0047(8) 0.0120(8) 0.0081(8)
C15 0.0420(12) 0.0347(11) 0.0339(11) 0.0027(9) 0.0100(9) -0.0050(10)
C16 0.0506(14) 0.0392(13) 0.0415(13) -0.0039(10) 0.0019(11) -0.0031(11)
C17 0.0591(16) 0.0508(15) 0.0349(13) -0.0023(11) 0.0024(11) 0.0176(13)
C18 0.0602(16) 0.0628(16) 0.0319(12) 0.0164(11) 0.0181(11) 0.0235(14)
C19 0.0369(12) 0.0395(12) 0.0474(14) 0.0164(10) 0.0177(10) 0.0099(10)
C20 0.0267(10) 0.0261(10) 0.0268(10) 0.0017(8) 0.0067(8) 0.0013(8)
C21 0.0301(11) 0.0310(10) 0.0357(11) -0.0029(9) 0.0055(9) -0.0042(9)
C22 0.0254(10) 0.0439(13) 0.0455(13) 0.0020(10) 0.0066(9) -0.0014(9)
C23 0.0338(11) 0.0423(13) 0.0447(13) 0.0024(10) 0.0119(10) 0.0113(10)
C24 0.0407(12) 0.0289(11) 0.0568(15) -0.0068(10) 0.0143(11) 0.0040(10)
C25 0.0316(11) 0.0266(10) 0.0499(13) -0.0039(9) 0.0112(9) -0.0026(9)
N1 0.0286(8) 0.0255(8) 0.0223(8) -0.0003(7) 0.0048(7) 0.0050(7)
N2 0.0273(8) 0.0259(8) 0.0259(8) -0.0015(6) 0.0045(7) 0.0043(7)
N3 0.0310(9) 0.0276(9) 0.0317(9) -0.0053(7) 0.0062(7) -0.0008(7)
N4 0.0323(9) 0.0267(9) 0.0430(11) 0.0014(8) -0.0035(8) 0.0009(8)
O1 0.0497(9) 0.0344(8) 0.0278(8) 0.0010(6) 0.0065(6) 0.0077(7)
O2 0.0554(10) 0.0375(9) 0.0459(9) -0.0044(7) 0.0269(8) 0.0083(8)
O3 0.0412(9) 0.0315(8) 0.0587(10) 0.0001(7) 0.0041(8) 0.0112(7)
O4 0.0644(11) 0.0402(9) 0.0405(10) 0.0114(7) -0.0027(8) 0.0120(8)

loop_
_atom_type_symbol
_atom_type_description
_atom_type_scat_dispersion_real
_atom_type_scat_dispersion_imag
_atom_type_scat_source
C C 0.0033 0.0016 'International Tables Vol C Tables 4.2.6.8 and 6.1.1.4'
H H 0.0000 0.0000 'International Tables Vol C Tables 4.2.6.8 and 6.1.1.4'
N N 0.0061 0.0033 'International Tables Vol C Tables 4.2.6.8 and 6.1.1.4'
O O 0.0106 0.0060 'International Tables Vol C Tables 4.2.6.8 and 6.1.1.4'

loop_
_geom_angle_atom_site_label_1
_geom_angle_atom_site_label_2
_geom_angle_atom_site_label_3
_geom_angle
N1 C1 C6 121.04(17)
N1 C1 C2 121.88(17)
C6 C1 C2 117.07(17)
C3 C2 C1 121.27(17)
C3 C2 N3 116.61(16)
C1 C2 N3 122.11(16)
C4 C3 C2 119.16(18)
C4 C3 H3 120.4
C2 C3 H3 120.4
C3 C4 C5 121.62(17)
C3 C4 N4 118.79(18)
C5 C4 N4 119.59(17)
C6 C5 C4 119.34(18)
C6 C5 H5 120.3
C4 C5 H5 120.3
C5 C6 C1 121.37(18)
C5 C6 H6 119.3
C1 C6 H6 119.3
N2 C7 C11 123.15(16)
N2 C7 C8 127.51(16)
C11 C7 C8 109.34(15)
C7 C8 C9 104.64(16)
C7 C8 C9A 101.3(2)
C7 C8 H8A 110.8
C9 C8 H8A 110.8
C7 C8 H8B 110.8
C9 C8 H8B 110.8
H8A C8 H8B 108.9
C26 C9 C8 111.9(2)
C26 C9 C10 113.6(4)
C8 C9 C10 104.0(4)
C26 C9 H9 109.1
C8 C9 H9 109.1
C10 C9 H9 109.1
C11 C10 C9 102.2(5)
C11 C10 H10A 111.3
C9 C10 H10A 111.3
C11 C10 H10B 111.3
C9 C10 H10B 111.3
H10A C10 H10B 109.2
C9 C26 H26D 121.6
C9A C26 H26D 107.7
C9 C26 H26E 74.4
C9A C26 H26E 111.6
H26D C26 H26E 109.5
C9 C26 H26F 124.3
C9A C26 H26F 109.1
H26D C26 H26F 109.5
H26E C26 H26F 109.5
C9 C26 H26A 110.0
C9A C26 H26A 127.8
H26D C26 H26A 123.4
H26E C26 H26A 62.5
H26F C26 H26A 47.0
C9 C26 H26B 108.7
C9A C26 H26B 71.8
H26D C26 H26B 75.6
H26E C26 H26B 171.9
H26F C26 H26B 62.5
H26A C26 H26B 109.5
C9 C26 H26C 109.7
C9A C26 H26C 119.2
H26D C26 H26C 33.9
H26E C26 H26C 75.7
H26F C26 H26C 125.5
H26A C26 H26C 109.5
H26B C26 H26C 109.5
C10A C9A C26 113.6(11)
C10A C9A C8 98.6(10)
C26 C9A C8 109.2(4)
C10A C9A H9A 111.6
C26 C9A H9A 111.6
C8 C9A H9A 111.6
C11 C10A C9A 107.6(17)
C11 C10A H10C 110.2
C9A C10A H10C 110.2
C11 C10A H10D 110.2
C9A C10A H10D 110.2
H10C C10A H10D 108.5
C12 C11 C7 128.17(17)
C12 C11 C10A 125.5(11)
C7 C11 C10A 104.4(11)
C12 C11 C10 126.0(4)
C7 C11 C10 105.6(4)
C11 C12 C20 120.09(17)
C11 C12 C13 124.99(17)
C20 C12 C13 114.92(16)
C12 C13 C14 112.79(15)
C12 C13 H13A 109.0
C14 C13 H13A 109.0
C12 C13 H13B 109.0
C14 C13 H13B 109.0
H13A C13 H13B 107.8
C15 C14 C19 118.4(2)
C15 C14 C13 120.82(18)
C19 C14 C13 120.77(19)
C14 C15 C16 120.9(2)
C14 C15 H15 119.5
C16 C15 H15 119.5
C17 C16 C15 120.4(2)
C17 C16 H16 119.8
C15 C16 H16 119.8
C18 C17 C16 119.3(2)
C18 C17 H17 120.4
C16 C17 H17 120.4
C17 C18 C19 120.5(2)
C17 C18 H18 119.7
C19 C18 H18 119.7
C14 C19 C18 120.5(2)
C14 C19 H19 119.7
C18 C19 H19 119.7
C21 C20 C25 118.31(18)
C21 C20 C12 120.62(17)
C25 C20 C12 121.06(17)
C22 C21 C20 120.94(19)
C22 C21 H21 119.5
C20 C21 H21 119.5
C23 C22 C21 120.19(19)
C23 C22 H22 119.9
C21 C22 H22 119.9
C22 C23 C24 119.6(2)
C22 C23 H23 120.2
C24 C23 H23 120.2
C23 C24 C25 120.3(2)
C23 C24 H24 119.8
C25 C24 H24 119.8
C24 C25 C20 120.63(19)
C24 C25 H25 119.7
C20 C25 H25 119.7
C1 N1 N2 119.88(16)
C1 N1 H1N 116.9(14)
N2 N1 H1N 122.9(14)
C7 N2 N1 113.71(15)
O2 N3 O1 121.89(17)
O2 N3 C2 118.86(16)
O1 N3 C2 119.24(15)
O4 N4 O3 123.56(17)
O4 N4 C4 118.12(17)
O3 N4 C4 118.31(17)

loop_
_geom_bond_atom_site_label_1
_geom_bond_atom_site_label_2
_geom_bond_distance
C1 N1 1.359(2)
C1 C6 1.418(3)
C1 C2 1.428(3)
C2 C3 1.388(3)
C2 N3 1.452(2)
C3 C4 1.369(3)
C3 H3 0.9500
C4 C5 1.407(3)
C4 N4 1.460(2)
C5 C6 1.369(3)
C5 H5 0.9500
C6 H6 0.9500
C7 N2 1.297(2)
C7 C11 1.486(3)
C7 C8 1.510(3)
C8 C9 1.547(3)
C8 C9A 1.589(6)
C8 H8A 0.9900
C8 H8B 0.9900
C9 C26 1.533(3)
C9 C10 1.545(11)
C9 H9 1.0000
C10 C11 1.544(11)
C10 H10A 0.9900
C10 H10B 0.9900
C26 C9A 1.539(6)
C26 H26D 0.9600
C26 H26E 0.9600
C26 H26F 0.9600
C26 H26A 0.9600
C26 H26B 0.9600
C26 H26C 0.9600
C9A C10A 1.52(3)
C9A H9A 1.0000
C10A C11 1.49(3)
C10A H10C 0.9900
C10A H10D 0.9900
C11 C12 1.352(3)
C12 C20 1.500(3)
C12 C13 1.514(3)
C13 C14 1.529(3)
C13 H13A 0.9900
C13 H13B 0.9900
C14 C15 1.389(3)
C14 C19 1.391(3)
C15 C16 1.391(3)
C15 H15 0.9500
C16 C17 1.383(3)
C16 H16 0.9500
C17 C18 1.381(4)
C17 H17 0.9500
C18 C19 1.395(3)
C18 H18 0.9500
C19 H19 0.9500
C20 C21 1.393(3)
C20 C25 1.397(3)
C21 C22 1.390(3)
C21 H21 0.9500
C22 C23 1.383(3)
C22 H22 0.9500
C23 C24 1.385(3)
C23 H23 0.9500
C24 C25 1.391(3)
C24 H24 0.9500
C25 H25 0.9500
N1 N2 1.387(2)
N1 H1N 0.89(2)
N3 O2 1.232(2)
N3 O1 1.240(2)
N4 O4 1.232(2)
N4 O3 1.240(2)

loop_
_geom_hbond_atom_site_label_D
_geom_hbond_atom_site_label_H
_geom_hbond_atom_site_label_A
_geom_hbond_distance_DH
_geom_hbond_distance_HA
_geom_hbond_distance_DA
_geom_hbond_angle_DHA
N1 H1N O1 0.89(2) 1.93(2) 2.617(2) 132.8(19)

loop_
_geom_torsion_atom_site_label_1
_geom_torsion_atom_site_label_2
_geom_torsion_atom_site_label_3
_geom_torsion_atom_site_label_4
_geom_torsion
N1 C1 C2 C3 174.83(17)
C6 C1 C2 C3 -4.4(3)
N1 C1 C2 N3 -4.0(3)
C6 C1 C2 N3 176.79(16)
C1 C2 C3 C4 3.1(3)
N3 C2 C3 C4 -177.97(16)
C2 C3 C4 C5 0.5(3)
C2 C3 C4 N4 -179.99(16)
C3 C4 C5 C6 -2.8(3)
N4 C4 C5 C6 177.71(17)
C4 C5 C6 C1 1.4(3)
N1 C1 C6 C5 -177.15(17)
C2 C1 C6 C5 2.1(3)
N2 C7 C8 C9 -172.4(2)
C11 C7 C8 C9 8.2(2)
N2 C7 C8 C9A 150.4(3)
C11 C7 C8 C9A -29.1(3)
C7 C8 C9 C26 -151.7(2)
C7 C8 C9 C10 -28.6(4)
C26 C9 C10 C11 159.4(3)
C8 C9 C10 C11 37.6(5)
C7 C8 C9A C10A 40.7(10)
C7 C8 C9A C26 159.4(3)
C26 C9A C10A C11 -155.6(9)
C8 C9A C10A C11 -40.2(13)
N2 C7 C11 C12 20.6(3)
C8 C7 C11 C12 -159.96(19)
N2 C7 C11 C10A -174.8(8)
C8 C7 C11 C10A 4.6(8)
N2 C7 C11 C10 -163.9(3)
C8 C7 C11 C10 15.6(3)
C9A C10A C11 C12 -171.4(6)
C9A C10A C11 C7 23.5(13)
C9 C10 C11 C12 142.9(4)
C9 C10 C11 C7 -32.8(5)
C7 C11 C12 C20 177.78(17)
C10A C11 C12 C20 16.2(10)
C10 C11 C12 C20 3.1(4)
C7 C11 C12 C13 -2.9(3)
C10A C11 C12 C13 -164.4(10)
C10 C11 C12 C13 -177.5(4)
C11 C12 C13 C14 -101.7(2)
C20 C12 C13 C14 77.7(2)
C12 C13 C14 C15 42.4(2)
C12 C13 C14 C19 -137.49(19)
C19 C14 C15 C16 0.3(3)
C13 C14 C15 C16 -179.61(19)
C14 C15 C16 C17 0.3(3)
C15 C16 C17 C18 -0.5(3)
C16 C17 C18 C19 0.2(3)
C15 C14 C19 C18 -0.6(3)
C13 C14 C19 C18 179.28(19)
C17 C18 C19 C14 0.4(3)
C11 C12 C20 C21 -114.9(2)
C13 C12 C20 C21 65.7(2)
C11 C12 C20 C25 66.3(3)
C13 C12 C20 C25 -113.2(2)
C25 C20 C21 C22 0.3(3)
C12 C20 C21 C22 -178.56(18)
C20 C21 C22 C23 0.2(3)
C21 C22 C23 C24 -0.5(3)
C22 C23 C24 C25 0.2(3)
C23 C24 C25 C20 0.3(3)
C21 C20 C25 C24 -0.6(3)
C12 C20 C25 C24 178.28(19)
C6 C1 N1 N2 9.8(3)
C2 C1 N1 N2 -169.35(16)
C11 C7 N2 N1 -178.37(15)
C8 C7 N2 N1 2.3(3)
C1 N1 N2 C7 171.23(16)
C3 C2 N3 O2 -6.3(2)
C1 C2 N3 O2 172.55(17)
C3 C2 N3 O1 172.48(16)
C1 C2 N3 O1 -8.6(3)
C3 C4 N4 O4 -177.98(18)
C5 C4 N4 O4 1.5(3)
C3 C4 N4 O3 1.5(3)
C5 C4 N4 O3 -179.04(17)
